data_7105663
loop_
_publ_author_name
'Grove, Rebecca C.'
'Malehorn, Steven H.'
'Breen, Meghan E.'
'Wheeler, Kraig A.'

_publ_section_title
;
 A photoreactive crystalline quasiracemate.
;
_journal_issue 39
_journal_name_full 'Chemical communications (Cambridge, England)'
_journal_page_first 7322
_journal_page_last 7324
_journal_paper_doi 10.1039/c0cc02775h
_journal_volume 46
_journal_year 2010
_chemical_absolute_configuration rm
_chemical_formula_moiety 'C25 H28 N2 O12 S2'
_chemical_formula_sum 'C25 H28 N2 O12 S2'
_chemical_formula_weight 612.61
_chemical_name_systematic
;
?
;
_space_group_IT_number 1
_symmetry_cell_setting triclinic
_symmetry_space_group_name_Hall 'P 1'
_symmetry_space_group_name_H-M 'P 1'
_atom_sites_solution_hydrogens geom
_atom_sites_solution_primary direct
_atom_sites_solution_secondary difmap
_audit_creation_method SHELXL-97
_cell_angle_alpha 88.171(3)
_cell_angle_beta 84.518(3)
_cell_angle_gamma 86.427(2)
_cell_formula_units_Z 1
_cell_length_a 7.3133(3)
_cell_length_b 8.2316(3)
_cell_length_c 11.5670(4)
_cell_measurement_reflns_used 2946
_cell_measurement_temperature 100(2)
_cell_measurement_theta_max 66.400
_cell_measurement_theta_min 3.750
_cell_volume 691.57(5)
_computing_cell_refinement APEX2
_computing_data_collection 'APEX2 (Bruker, 2009)'
_computing_data_reduction
;
SAINT (Bruker, 2009) and XPREP (Bruker, 2009)
;
_computing_molecular_graphics 'XSEED (Barbour, 2001)'
_computing_publication_material 'XSEED (Barbour, 2001)'
_computing_structure_refinement 'SHELXL-97 (Sheldrick, 2008)'
_computing_structure_solution 'SHELXS-97 (Sheldrick, 2008)'
_diffrn_ambient_temperature 100(2)
_diffrn_measured_fraction_theta_full 0.941
_diffrn_measured_fraction_theta_max 0.941
_diffrn_measurement_device_type 'Bruker APEXII CCD'
_diffrn_measurement_method 'phi and omega scans'
_diffrn_radiation_monochromator graphite
_diffrn_radiation_source 'fine-focus sealed tube'
_diffrn_radiation_type CuK\a
_diffrn_radiation_wavelength 1.54178
_diffrn_reflns_av_R_equivalents 0.0277
_diffrn_reflns_av_sigmaI/netI 0.0416
_diffrn_reflns_limit_h_max 6
_diffrn_reflns_limit_h_min -8
_diffrn_reflns_limit_k_max 9
_diffrn_reflns_limit_k_min -9
_diffrn_reflns_limit_l_max 13
_diffrn_reflns_limit_l_min -13
_diffrn_reflns_number 6649
_diffrn_reflns_theta_full 67.35
_diffrn_reflns_theta_max 67.35
_diffrn_reflns_theta_min 3.84
_exptl_absorpt_coefficient_mu 2.342
_exptl_absorpt_correction_T_max 0.9121
_exptl_absorpt_correction_T_min 0.5854
_exptl_absorpt_correction_type multi-scan
_exptl_absorpt_process_details 'SADABS (Bruker, 2009)'
_exptl_crystal_colour colorless
_exptl_crystal_density_diffrn 1.471
_exptl_crystal_density_method 'not measured'
_exptl_crystal_description 'transparent plate'
_exptl_crystal_F_000 320
_exptl_crystal_size_max 0.26
_exptl_crystal_size_mid 0.22
_exptl_crystal_size_min 0.04
_refine_diff_density_max 0.436
_refine_diff_density_min -0.382
_refine_diff_density_rms 0.062
_refine_ls_abs_structure_details 'Flack H D (1983), Acta Cryst. A39, 876-881'
_refine_ls_abs_structure_Flack 0.25(3)
_refine_ls_extinction_method none
_refine_ls_goodness_of_fit_ref 1.037
_refine_ls_hydrogen_treatment mixed
_refine_ls_matrix_type full
_refine_ls_number_parameters 397
_refine_ls_number_reflns 3209
_refine_ls_number_restraints 0
_refine_ls_restrained_S_all 1.037
_refine_ls_R_factor_all 0.0495
_refine_ls_R_factor_gt 0.0415
_refine_ls_shift/su_max 0.033
_refine_ls_shift/su_mean 0.006
_refine_ls_structure_factor_coef Fsqd
_refine_ls_weighting_details 'calc w=1/[\s^2^(Fo^2^)+(0.0675P)^2^+0.3149P] where P=(Fo^2^+2Fc^2^)/3'
_refine_ls_weighting_scheme calc
_refine_ls_wR_factor_gt 0.1048
_refine_ls_wR_factor_ref 0.1113
_reflns_number_gt 2808
_reflns_number_total 3209
_reflns_threshold_expression >2sigma(I)
_cod_data_source_file C0CC02775H.TXT
_cod_data_source_block kaw36
_cod_depositor_comments
;
The following automatic conversions were performed:
'_symmetry_cell_setting' value 'Triclinic' changed to 'triclinic'
according to '/home/saulius/struct/CIF-dictionaries/cif_core.dic'
dictionary named 'cif_core.dic' version 2.4.1 from 2010-06-29.

Automatic conversion script
Id: cif_fix_enum 1527 2010-12-29 10:47:43Z saulius 

 Adding full bibliography for 7105662--7105665.cif.
;
_cod_original_cell_volume 691.57(4)
_cod_database_code 7105663

loop_
_symmetry_equiv_pos_as_xyz
'x, y, z'

loop_
_atom_site_label
_atom_site_type_symbol
_atom_site_fract_x
_atom_site_fract_y
_atom_site_fract_z
_atom_site_U_iso_or_equiv
_atom_site_adp_type
_atom_site_occupancy
_atom_site_symmetry_multiplicity
_atom_site_calc_flag
_atom_site_refinement_flags
_atom_site_disorder_assembly
_atom_site_disorder_group
S1A S 0.31450(10) 0.34539(9) 0.63542(7) 0.0253(2) Uani 1 1 d . . .
O1A O 0.8996(5) -0.1362(4) 0.5453(3) 0.0420(9) Uani 1 1 d . . .
N1A N 0.4947(4) 0.3739(3) 0.7046(3) 0.0220(7) Uani 1 1 d . . .
C1A C 0.9809(5) -0.1178(5) 0.4431(3) 0.0234(9) Uani 1 1 d . . .
O2A O 1.0042(4) 0.0213(3) 0.3955(2) 0.0306(8) Uani 1 1 d . . .
C2A C 1.0343(6) -0.2636(5) 0.3852(4) 0.0354(12) Uani 1 1 d . . .
H2A H 1.0048 -0.3607 0.4238 0.043 Uiso 1 1 calc R . .
O3A O 0.7827(4) -0.8123(3) 0.1405(2) 0.0291(7) Uani 1 1 d . . .
C3A C 1.1268(5) -0.2737(4) 0.2761(3) 0.0207(9) Uani 1 1 d U . .
H3A H 1.1566 -0.1758 0.2389 0.025 Uiso 1 1 calc R . .
O4A O 0.8900(4) -0.6589(3) -0.0083(2) 0.0324(8) Uani 1 1 d . . .
C4A C 1.1818(6) -0.4181(5) 0.2141(3) 0.0266(10) Uani 1 1 d . . .
O5A O 1.3671(4) -1.0047(3) 0.0805(2) 0.0346(8) Uani 1 1 d . . .
C5A C 1.1588(6) -0.5791(5) 0.2590(3) 0.0252(10) Uani 1 1 d . . .
H5A H 1.1024 -0.5917 0.3341 0.030 Uiso 1 1 calc R . .
O6A O 1.4836(4) -0.8334(3) -0.0856(2) 0.0300(7) Uani 1 1 d . . .
C6A C 1.2118(5) -0.7101(5) 0.2016(3) 0.0221(9) Uani 1 1 d . . .
H6A H 1.1998 -0.8129 0.2362 0.027 Uiso 1 1 calc R . .
C7A C 1.2894(6) -0.6911(5) 0.0833(3) 0.0280(11) Uani 1 1 d . . .
C8A C 1.3227(6) -0.5404(5) 0.0386(4) 0.0306(11) Uani 1 1 d . . .
H8A H 1.3838 -0.5299 -0.0353 0.037 Uiso 1 1 calc R . .
C9A C 1.2687(6) -0.4044(5) 0.0995(4) 0.0279(10) Uani 1 1 d . . .
H9A H 1.2888 -0.3021 0.0660 0.034 Uiso 1 1 calc R . .
C10A C 0.8764(5) -0.7975(4) 0.0475(3) 0.0265(10) Uani 1 1 d . . .
C11A C 0.9912(6) -0.9447(5) -0.0008(4) 0.0415(13) Uani 1 1 d . . .
H11A H 1.0190 -1.0165 0.0652 0.050 Uiso 1 1 calc R . .
C12A C 0.8780(6) -1.0398(5) -0.0784(3) 0.0283(10) Uani 1 1 d . . .
H12C H 0.8464 -0.9718 -0.1434 0.043 Uiso 1 1 calc R . .
H12B H 0.7676 -1.0719 -0.0343 0.043 Uiso 1 1 calc R . .
H12A H 0.9495 -1.1350 -0.1060 0.043 Uiso 1 1 calc R . .
H14A H 0.900(5) -0.060(5) 0.580(3) 0.015(9) Uiso 1 1 d . . .
H15A H 0.682(13) -0.708(10) 0.173(8) 0.17(4) Uiso 1 1 d . . .
H16A H 1.152(4) -0.862(4) -0.117(3) 0.000(8) Uiso 1 1 d . . .
S1B S 1.34409(11) -0.86999(9) 0.00245(7) 0.0245(2) Uani 1 1 d . . .
O1B O 0.7621(4) -0.3891(3) 0.0896(3) 0.0287(8) Uani 1 1 d . . .
N1B N 1.1709(5) -0.9023(5) -0.0642(3) 0.0329(10) Uani 1 1 d . . .
C1B C 0.6807(6) -0.4123(5) 0.1947(3) 0.0294(11) Uani 1 1 d . . .
O2B O 0.6491(4) -0.5436(4) 0.2403(3) 0.0310(8) Uani 1 1 d . . .
C2B C 0.6202(6) -0.2526(4) 0.2541(4) 0.0235(10) Uani 1 1 d U . .
H2B H 0.6437 -0.1541 0.2157 0.028 Uiso 1 1 calc R . .
O3B O 0.8816(5) 0.2998(4) 0.4963(3) 0.0366(9) Uani 1 1 d . . .
C3B C 0.5363(6) -0.2537(5) 0.3577(4) 0.0292(11) Uani 1 1 d . . .
H3B H 0.5116 -0.3539 0.3931 0.035 Uiso 1 1 calc R . .
O4B O 0.7707(4) 0.1403(4) 0.6479(3) 0.0323(8) Uani 1 1 d . . .
C4B C 0.4758(6) -0.1021(5) 0.4245(4) 0.0223(10) Uani 1 1 d . . .
O5B O 0.2861(4) 0.4822(3) 0.5566(3) 0.0297(8) Uani 1 1 d . . .
C5B C 0.5084(6) 0.0471(5) 0.3739(4) 0.0274(10) Uani 1 1 d . . .
H5B H 0.5643 0.0563 0.2985 0.033 Uiso 1 1 calc R . .
O6B O 0.1669(4) 0.3093(3) 0.7249(3) 0.0290(8) Uani 1 1 d . . .
C6B C 0.4531(6) 0.1903(5) 0.4413(4) 0.0280(11) Uani 1 1 d . . .
H6B H 0.4765 0.2936 0.4107 0.034 Uiso 1 1 calc R . .
C7B C 0.3676(6) 0.1721(4) 0.5485(4) 0.0203(9) Uani 1 1 d . . .
C8B C 0.3382(6) 0.0196(5) 0.6030(3) 0.0224(10) Uani 1 1 d . . .
H8B H 0.2860 0.0099 0.6793 0.027 Uiso 1 1 calc R . .
C9B C 0.3927(6) -0.1184(5) 0.5353(4) 0.0244(10) Uani 1 1 d . . .
H9B H 0.3717 -0.2219 0.5664 0.029 Uiso 1 1 calc R . .
C10B C 0.7756(6) 0.2653(5) 0.5963(4) 0.0303(11) Uani 1 1 d U . .
C11B C 0.6588(6) 0.4203(5) 0.6369(3) 0.0230(10) Uani 1 1 d . . .
H11B H 0.6263 0.4868 0.5692 0.028 Uiso 1 1 calc R . .
C12B C 0.7641(8) 0.5159(6) 0.7111(6) 0.0582(17) Uani 1 1 d . . .
H12E H 0.8738 0.5496 0.6651 0.070 Uiso 1 1 calc R . .
H12D H 0.8038 0.4451 0.7738 0.070 Uiso 1 1 calc R . .
C13B C 0.6600(6) 0.6682(5) 0.7645(4) 0.0423(10) Uani 1 1 d . . .
H13A H 0.5452 0.6384 0.8043 0.063 Uiso 1 1 calc R . .
H13B H 0.6368 0.7471 0.7040 0.063 Uiso 1 1 calc R . .
H13C H 0.7331 0.7139 0.8185 0.063 Uiso 1 1 calc R . .
H14B H 0.819(7) -0.506(6) 0.060(4) 0.050(14) Uiso 1 1 d . . .
H15B H 0.908(5) 0.205(5) 0.471(3) 0.021(9) Uiso 1 1 d . . .
H16B H 0.515(5) 0.292(4) 0.753(3) 0.008(8) Uiso 1 1 d . . .

loop_
_atom_site_aniso_label
_atom_site_aniso_U_11
_atom_site_aniso_U_22
_atom_site_aniso_U_33
_atom_site_aniso_U_23
_atom_site_aniso_U_13
_atom_site_aniso_U_12
S1A 0.0283(5) 0.0214(4) 0.0259(5) -0.0010(3) -0.0005(4) -0.0018(4)
O1A 0.049(2) 0.0346(16) 0.0382(17) -0.0083(14) 0.0117(15) 0.0088(14)
N1A 0.0234(16) 0.0168(14) 0.0282(16) -0.0108(12) -0.0071(12) -0.0075(12)
C1A 0.0032(16) 0.032(2) 0.033(2) 0.0065(16) 0.0026(13) -0.0020(14)
O2A 0.0274(16) 0.0298(14) 0.0331(16) 0.0027(12) 0.0029(12) -0.0003(12)
C2A 0.031(2) 0.041(2) 0.034(2) 0.0218(18) 0.0056(17) -0.0151(18)
O3A 0.0336(16) 0.0275(14) 0.0253(14) 0.0028(11) 0.0040(12) -0.0075(12)
C3A 0.0053(15) 0.0304(18) 0.0273(18) 0.0149(15) -0.0101(12) -0.0037(13)
O4A 0.0445(17) 0.0226(13) 0.0287(14) -0.0054(11) 0.0093(12) -0.0092(12)
C4A 0.024(2) 0.030(2) 0.0257(19) 0.0137(16) -0.0088(15) -0.0002(16)
O5A 0.0492(19) 0.0215(14) 0.0307(16) -0.0014(12) 0.0088(14) -0.0023(13)
C5A 0.027(2) 0.030(2) 0.0181(17) 0.0067(15) 0.0021(14) -0.0062(15)
O6A 0.0236(15) 0.0345(15) 0.0302(15) -0.0040(12) 0.0047(11) 0.0024(11)
C6A 0.0248(19) 0.0258(19) 0.0161(17) 0.0043(14) -0.0016(14) -0.0086(15)
C7A 0.026(2) 0.044(2) 0.0135(17) 0.0014(16) 0.0045(15) -0.0051(17)
C8A 0.025(2) 0.038(2) 0.027(2) 0.0003(17) 0.0058(16) -0.0016(17)
C9A 0.028(2) 0.0213(18) 0.034(2) 0.0089(16) 0.0006(17) -0.0072(16)
C10A 0.032(2) 0.0197(18) 0.0305(19) 0.0019(15) -0.0208(16) 0.0026(15)
C11A 0.020(2) 0.036(2) 0.065(3) -0.014(2) 0.0224(19) -0.0078(17)
C12A 0.031(2) 0.034(2) 0.0208(17) 0.0009(15) -0.0087(15) 0.0004(16)
S1B 0.0254(5) 0.0192(4) 0.0271(5) -0.0005(4) 0.0065(4) 0.0007(4)
O1B 0.0334(18) 0.0285(16) 0.0222(15) 0.0009(12) 0.0069(12) -0.0009(13)
N1B 0.037(2) 0.035(2) 0.0211(18) 0.0121(15) 0.0153(15) 0.0079(16)
C1B 0.042(3) 0.027(2) 0.0196(19) -0.0147(17) -0.0053(17) 0.0079(19)
O2B 0.0320(18) 0.0272(16) 0.0323(17) -0.0048(13) 0.0052(13) 0.0003(13)
C2B 0.025(2) 0.0147(17) 0.0309(19) -0.0190(15) -0.0053(15) 0.0104(15)
O3B 0.0334(18) 0.0346(16) 0.0391(18) -0.0112(13) 0.0171(14) -0.0064(13)
C3B 0.042(3) 0.0176(18) 0.028(2) -0.0168(16) 0.0025(17) 0.0026(17)
O4B 0.0253(17) 0.0395(17) 0.0297(16) -0.0015(14) 0.0028(13) 0.0096(13)
C4B 0.016(2) 0.0222(19) 0.029(2) -0.0157(16) 0.0001(15) 0.0005(15)
O5B 0.0288(17) 0.0231(15) 0.0374(18) 0.0028(13) -0.0070(13) 0.0020(12)
C5B 0.028(2) 0.030(2) 0.024(2) -0.0097(17) -0.0004(16) 0.0011(17)
O6B 0.0305(18) 0.0221(14) 0.0329(16) 0.0016(12) 0.0040(13) -0.0011(12)
C6B 0.034(2) 0.0183(19) 0.031(2) 0.0007(17) -0.0018(18) 0.0010(17)
C7B 0.023(2) 0.0029(15) 0.036(2) -0.0035(14) -0.0082(16) 0.0020(14)
C8B 0.036(2) 0.0128(17) 0.0184(19) 0.0015(15) 0.0016(16) -0.0038(16)
C9B 0.027(2) 0.022(2) 0.024(2) -0.0018(16) -0.0012(17) 0.0025(16)
C10B 0.022(2) 0.038(2) 0.028(2) -0.0074(18) 0.0227(16) -0.0135(17)
C11B 0.033(2) 0.025(2) 0.0129(17) 0.0047(15) -0.0123(15) -0.0039(17)
C12B 0.033(3) 0.037(3) 0.106(5) -0.029(3) 0.003(3) -0.016(2)
C13B 0.042(2) 0.035(2) 0.051(2) -0.0081(17) -0.0021(18) -0.0103(16)

loop_
_atom_type_symbol
_atom_type_description
_atom_type_scat_dispersion_real
_atom_type_scat_dispersion_imag
_atom_type_scat_source
C C 0.0181 0.0091 'International Tables Vol C Tables 4.2.6.8 and 6.1.1.4'
H H 0.0000 0.0000 'International Tables Vol C Tables 4.2.6.8 and 6.1.1.4'
N N 0.0311 0.0180 'International Tables Vol C Tables 4.2.6.8 and 6.1.1.4'
O O 0.0492 0.0322 'International Tables Vol C Tables 4.2.6.8 and 6.1.1.4'
S S 0.3331 0.5567 'International Tables Vol C Tables 4.2.6.8 and 6.1.1.4'

loop_
_geom_angle_atom_site_label_1
_geom_angle_atom_site_label_2
_geom_angle_atom_site_label_3
_geom_angle
_geom_angle_site_symmetry_1
_geom_angle_site_symmetry_3
_geom_angle_publ_flag
O5B S1A O6B 118.52(18) . . ?
O5B S1A N1A 108.69(17) . . ?
O6B S1A N1A 105.93(18) . . ?
O5B S1A C7B 106.64(18) . . ?
O6B S1A C7B 108.99(18) . . ?
N1A S1A C7B 107.65(17) . . ?
C1A O1A H14A 111(3) . . ?
C11B N1A S1A 117.6(2) . . ?
C11B N1A H16B 113(2) . . ?
S1A N1A H16B 111(2) . . ?
O2A C1A O1A 122.5(4) . . ?
O2A C1A C2A 122.4(3) . . ?
O1A C1A C2A 115.0(3) . . ?
C3A C2A C1A 125.2(4) . . ?
C3A C2A H2A 117.4 . . ?
C1A C2A H2A 117.4 . . ?
C10A O3A H15A 120(4) . . ?
C2A C3A C4A 127.0(4) . . ?
C2A C3A H3A 116.5 . . ?
C4A C3A H3A 116.5 . . ?
C9A C4A C5A 116.1(4) . . ?
C9A C4A C3A 119.1(3) . . ?
C5A C4A C3A 124.8(4) . . ?
C6A C5A C4A 124.1(4) . . ?
C6A C5A H5A 118.0 . . ?
C4A C5A H5A 118.0 . . ?
C5A C6A C7A 118.1(3) . . ?
C5A C6A H6A 120.9 . . ?
C7A C6A H6A 120.9 . . ?
C8A C7A C6A 119.8(4) . . ?
C8A C7A S1B 122.5(3) . . ?
C6A C7A S1B 117.7(3) . . ?
C7A C8A C9A 121.4(4) . . ?
C7A C8A H8A 119.3 . . ?
C9A C8A H8A 119.3 . . ?
C8A C9A C4A 120.2(4) . . ?
C8A C9A H9A 119.9 . . ?
C4A C9A H9A 119.9 . . ?
O3A C10A O4A 122.6(4) . . ?
O3A C10A C11A 118.9(4) . . ?
O4A C10A C11A 118.4(4) . . ?
N1B C11A C10A 113.3(4) . . ?
N1B C11A C12A 111.1(4) . . ?
C10A C11A C12A 109.9(4) . . ?
N1B C11A H11A 107.4 . . ?
C10A C11A H11A 107.4 . . ?
C12A C11A H11A 107.4 . . ?
C11A C12A H12C 109.5 . . ?
C11A C12A H12B 109.5 . . ?
H12C C12A H12B 109.5 . . ?
C11A C12A H12A 109.5 . . ?
H12C C12A H12A 109.5 . . ?
H12B C12A H12A 109.5 . . ?
O6A S1B O5A 121.08(18) . . ?
O6A S1B N1B 104.98(18) . . ?
O5A S1B N1B 106.31(19) . . ?
O6A S1B C7A 107.21(18) . . ?
O5A S1B C7A 109.06(18) . . ?
N1B S1B C7A 107.5(2) . . ?
C1B O1B H14B 107(3) . . ?
C11A N1B S1B 121.9(3) . . ?
C11A N1B H16A 108(3) . . ?
S1B N1B H16A 123(3) . . ?
O2B C1B O1B 125.5(4) . . ?
O2B C1B C2B 122.2(4) . . ?
O1B C1B C2B 112.3(4) . . ?
C3B C2B C1B 120.3(4) . . ?
C3B C2B H2B 119.9 . . ?
C1B C2B H2B 119.9 . . ?
C10B O3B H15B 101(3) . . ?
C2B C3B C4B 124.0(4) . . ?
C2B C3B H3B 118.0 . . ?
C4B C3B H3B 118.0 . . ?
C5B C4B C9B 121.9(4) . . ?
C5B C4B C3B 119.2(4) . . ?
C9B C4B C3B 118.8(4) . . ?
C4B C5B C6B 118.0(4) . . ?
C4B C5B H5B 121.0 . . ?
C6B C5B H5B 121.0 . . ?
C7B C6B C5B 119.2(4) . . ?
C7B C6B H6B 120.4 . . ?
C5B C6B H6B 120.4 . . ?
C6B C7B C8B 123.4(4) . . ?
C6B C7B S1A 119.4(3) . . ?
C8B C7B S1A 116.6(3) . . ?
C7B C8B C9B 116.2(4) . . ?
C7B C8B H8B 121.9 . . ?
C9B C8B H8B 121.9 . . ?
C4B C9B C8B 121.1(4) . . ?
C4B C9B H9B 119.4 . . ?
C8B C9B H9B 119.4 . . ?
O4B C10B O3B 127.3(4) . . ?
O4B C10B C11B 123.0(3) . . ?
O3B C10B C11B 109.7(4) . . ?
N1A C11B C12B 108.1(4) . . ?
N1A C11B C10B 109.4(3) . . ?
C12B C11B C10B 109.8(4) . . ?
N1A C11B H11B 109.8 . . ?
C12B C11B H11B 109.8 . . ?
C10B C11B H11B 109.8 . . ?
C11B C12B C13B 115.6(4) . . ?
C11B C12B H12E 108.4 . . ?
C13B C12B H12E 108.4 . . ?
C11B C12B H12D 108.4 . . ?
C13B C12B H12D 108.4 . . ?
H12E C12B H12D 107.4 . . ?
C12B C13B H13A 109.5 . . ?
C12B C13B H13B 109.5 . . ?
H13A C13B H13B 109.5 . . ?
C12B C13B H13C 109.5 . . ?
H13A C13B H13C 109.5 . . ?
H13B C13B H13C 109.5 . . ?

loop_
_geom_bond_atom_site_label_1
_geom_bond_atom_site_label_2
_geom_bond_distance
_geom_bond_site_symmetry_2
_geom_bond_publ_flag
S1A O5B 1.443(3) . ?
S1A O6B 1.460(3) . ?
S1A N1A 1.639(3) . ?
S1A C7B 1.773(4) . ?
O1A C1A 1.280(5) . ?
O1A H14A 0.76(4) . ?
N1A C11B 1.435(5) . ?
N1A H16B 0.88(3) . ?
C1A O2A 1.269(5) . ?
C1A C2A 1.408(6) . ?
C2A C3A 1.376(5) . ?
C2A H2A 0.9300 . ?
O3A C10A 1.226(5) . ?
O3A H15A 1.15(9) . ?
C3A C4A 1.424(6) . ?
C3A H3A 0.9300 . ?
O4A C10A 1.297(5) . ?
C4A C9A 1.418(6) . ?
C4A C5A 1.422(5) . ?
O5A S1B 1.420(3) . ?
C5A C6A 1.303(5) . ?
C5A H5A 0.9300 . ?
O6A S1B 1.411(3) . ?
C6A C7A 1.438(5) . ?
C6A H6A 0.9300 . ?
C7A C8A 1.356(6) . ?
C7A S1B 1.774(4) . ?
C8A C9A 1.359(6) . ?
C8A H8A 0.9300 . ?
C9A H9A 0.9300 . ?
C10A C11A 1.521(6) . ?
C11A N1B 1.498(5) . ?
C11A C12A 1.540(6) . ?
C11A H11A 0.9800 . ?
C12A H12C 0.9600 . ?
C12A H12B 0.9600 . ?
C12A H12A 0.9600 . ?
S1B N1B 1.584(4) . ?
O1B C1B 1.315(5) . ?
O1B H14B 1.08(5) . ?
N1B H16A 0.71(3) . ?
C1B O2B 1.214(5) . ?
C1B C2B 1.523(5) . ?
C2B C3B 1.293(6) . ?
C2B H2B 0.9300 . ?
O3B C10B 1.362(5) . ?
O3B H15B 0.84(4) . ?
C3B C4B 1.509(5) . ?
C3B H3B 0.9300 . ?
O4B C10B 1.174(5) . ?
C4B C5B 1.368(6) . ?
C4B C9B 1.371(6) . ?
C5B C6B 1.449(6) . ?
C5B H5B 0.9300 . ?
C6B C7B 1.343(6) . ?
C6B H6B 0.9300 . ?
C7B C8B 1.406(5) . ?
C8B C9B 1.415(5) . ?
C8B H8B 0.9300 . ?
C9B H9B 0.9300 . ?
C10B C11B 1.551(6) . ?
C11B C12B 1.481(7) . ?
C11B H11B 0.9800 . ?
C12B C13B 1.541(6) . ?
C12B H12E 0.9700 . ?
C12B H12D 0.9700 . ?
C13B H13A 0.9600 . ?
C13B H13B 0.9600 . ?
C13B H13C 0.9600 . ?

loop_
_geom_hbond_atom_site_label_D
_geom_hbond_atom_site_label_H
_geom_hbond_atom_site_label_A
_geom_hbond_distance_DH
_geom_hbond_distance_HA
_geom_hbond_distance_DA
_geom_hbond_angle_DHA
_geom_hbond_site_symmetry_A
N1A H16B O6A 0.88(3) 2.10(3) 2.919(4) 155(3) 1_466
N1B H16A O6B 0.71(3) 2.27(3) 2.954(4) 162(3) 1_544
O1B H14B O4A 1.08(5) 1.54(5) 2.606(4) 168(4) .
O3A H15A O2B 1.15(9) 1.58(9) 2.618(4) 148(8) .
O3B H15B O2A 0.84(4) 1.84(4) 2.671(4) 168(4) .
O1A H14A O4B 0.76(4) 1.99(4) 2.678(4) 151(4) .
C9B H9B O5B 0.93 2.56 3.422(5) 154.0 1_545
C9A H9A O5A 0.93 2.56 3.407(5) 151.2 1_565
C5B H5B O3A 0.93 2.57 3.422(5) 152.9 1_565
C6B H6B O2B 0.93 2.61 3.418(5) 145.0 1_565
C5A H5A O3B 0.93 2.53 3.413(5) 157.7 1_545
C6A H6A O2A 0.93 2.62 3.416(5) 143.6 1_545

loop_
_geom_torsion_atom_site_label_1
_geom_torsion_atom_site_label_2
_geom_torsion_atom_site_label_3
_geom_torsion_atom_site_label_4
_geom_torsion
_geom_torsion_site_symmetry_1
_geom_torsion_site_symmetry_2
_geom_torsion_site_symmetry_3
_geom_torsion_site_symmetry_4
_geom_torsion_publ_flag
O5B S1A N1A C11B -48.4(3) . . . . ?
O6B S1A N1A C11B -176.8(3) . . . . ?
C7B S1A N1A C11B 66.7(3) . . . . ?
O2A C1A C2A C3A 4.5(7) . . . . ?
O1A C1A C2A C3A -178.5(4) . . . . ?
C1A C2A C3A C4A -179.4(4) . . . . ?
C2A C3A C4A C9A 177.0(4) . . . . ?
C2A C3A C4A C5A -4.0(7) . . . . ?
C9A C4A C5A C6A -0.1(6) . . . . ?
C3A C4A C5A C6A -179.2(4) . . . . ?
C4A C5A C6A C7A -3.5(7) . . . . ?
C5A C6A C7A C8A 6.7(6) . . . . ?
C5A C6A C7A S1B -175.1(3) . . . . ?
C6A C7A C8A C9A -6.2(7) . . . . ?
S1B C7A C8A C9A 175.6(4) . . . . ?
C7A C8A C9A C4A 2.5(7) . . . . ?
C5A C4A C9A C8A 0.8(6) . . . . ?
C3A C4A C9A C8A 179.9(4) . . . . ?
O3A C10A C11A N1B -144.9(4) . . . . ?
O4A C10A C11A N1B 31.2(6) . . . . ?
O3A C10A C11A C12A 90.1(5) . . . . ?
O4A C10A C11A C12A -93.8(4) . . . . ?
C8A C7A S1B O6A 23.2(4) . . . . ?
C6A C7A S1B O6A -155.0(3) . . . . ?
C8A C7A S1B O5A 155.9(4) . . . . ?
C6A C7A S1B O5A -22.3(4) . . . . ?
C8A C7A S1B N1B -89.2(4) . . . . ?
C6A C7A S1B N1B 92.6(4) . . . . ?
C10A C11A N1B S1B 80.3(5) . . . . ?
C12A C11A N1B S1B -155.3(3) . . . . ?
O6A S1B N1B C11A -179.7(3) . . . . ?
O5A S1B N1B C11A 50.9(4) . . . . ?
C7A S1B N1B C11A -65.7(4) . . . . ?
O2B C1B C2B C3B 1.8(7) . . . . ?
O1B C1B C2B C3B 179.4(4) . . . . ?
C1B C2B C3B C4B 178.3(4) . . . . ?
C2B C3B C4B C5B 0.8(7) . . . . ?
C2B C3B C4B C9B -178.1(4) . . . . ?
C9B C4B C5B C6B 0.4(7) . . . . ?
C3B C4B C5B C6B -178.5(4) . . . . ?
C4B C5B C6B C7B -2.0(7) . . . . ?
C5B C6B C7B C8B 4.2(7) . . . . ?
C5B C6B C7B S1A 175.5(3) . . . . ?
O5B S1A C7B C6B 29.7(4) . . . . ?
O6B S1A C7B C6B 158.7(4) . . . . ?
N1A S1A C7B C6B -86.8(4) . . . . ?
O5B S1A C7B C8B -158.5(3) . . . . ?
O6B S1A C7B C8B -29.4(4) . . . . ?
N1A S1A C7B C8B 85.1(3) . . . . ?
C6B C7B C8B C9B -4.4(7) . . . . ?
S1A C7B C8B C9B -175.9(3) . . . . ?
C5B C4B C9B C8B -0.7(7) . . . . ?
C3B C4B C9B C8B 178.1(4) . . . . ?
C7B C8B C9B C4B 2.5(6) . . . . ?
S1A N1A C11B C12B 152.1(3) . . . . ?
S1A N1A C11B C10B -88.3(3) . . . . ?
O4B C10B C11B N1A -27.4(6) . . . . ?
O3B C10B C11B N1A 153.6(3) . . . . ?
O4B C10B C11B C12B 91.1(6) . . . . ?
O3B C10B C11B C12B -87.9(5) . . . . ?
N1A C11B C12B C13B -56.8(6) . . . . ?
C10B C11B C12B C13B -176.2(4) . . . . ?

loop_
_cod_related_entry_id
_cod_related_entry_database
_cod_related_entry_code
1 ChemSpider 30653229
